data_2108519
loop_
_publ_author_name
'Medviediev, Volodymyr'
'Daszkiewicz, Marek'

_publ_section_title
;
 Structural, theoretic and spectroscopic analysis of
 2-methyl-5-nitroaniline salts with various inorganic acids
;
_journal_issue 6
_journal_name_full 'Acta Crystallographica Section B'
_journal_page_first
;
;
_journal_paper_doi 10.1107/S2052520619012472
_journal_volume 75
_journal_year 2019
_chemical_formula_moiety 'C7 H9 N2 O2, H O4 S'
_chemical_formula_sum 'C7 H10 N2 O6 S'
_chemical_formula_weight 250.23
_space_group_crystal_system orthorhombic
_space_group_IT_number 33
_space_group_name_Hall 'P 2c -2n'
_space_group_name_H-M_alt 'P n a 21'
_atom_sites_solution_hydrogens geom
_atom_sites_solution_primary direct
_audit_creation_date 2018-06-21
_audit_creation_method
;
Olex2 1.2
(compiled 2018.05.29 svn.r3508 for OlexSys, GUI svn.r5506)
;
_cell_angle_alpha 90
_cell_angle_beta 90
_cell_angle_gamma 90
_cell_formula_units_Z 8
_cell_length_a 12.8927(2)
_cell_length_b 4.97471(10)
_cell_length_c 31.5518(7)
_cell_measurement_reflns_used 24691
_cell_measurement_temperature 295(1)
_cell_measurement_theta_max 29.7630
_cell_measurement_theta_min 3.1550
_cell_volume 2023.65(7)
_computing_cell_refinement 'CrysAlisPro 1.171.38.43 (Rigaku OD, 2015)'
_computing_data_collection 'CrysAlisPro 1.171.38.43 (Rigaku OD, 2015)'
_computing_data_reduction 'CrysAlisPro 1.171.38.43 (Rigaku OD, 2015)'
_computing_molecular_graphics 'Olex2 (Dolomanov et al., 2009)'
_computing_publication_material 'Olex2 (Dolomanov et al., 2009)'
_computing_structure_refinement 'ShelXL (Sheldrick, 2015)'
_computing_structure_solution 'ShelXS (Sheldrick, 2008)'
_diffrn_ambient_environment air
_diffrn_ambient_temperature 295(1)
_diffrn_detector 'CCD plate'
_diffrn_detector_area_resol_mean 10.6249
_diffrn_detector_type Atlas
_diffrn_measured_fraction_theta_full 0.998
_diffrn_measured_fraction_theta_max 0.998
_diffrn_measurement_details
;
List of Runs (angles in degrees, time in seconds):

  # Type    Start    End  Width  t~exp~   \w     \q     \k     \f   Frames
--------------------------------------------------------------------------
  1  \w    -25.00  57.50   0.75   10.00    --   14.80 -99.00-120.00  110
  2  \w    -76.00 104.00   0.75   10.00    --   14.80   0.00-150.00  240
  3  \w    -25.00  26.00   0.75   10.00    --  -15.89 -99.00 -60.00   68
  4  \w    -25.00  26.00   0.75   10.00    --  -15.89 -99.00-180.00   68
  5  \w    -92.00  14.50   0.75   10.00    --  -15.89 -57.00 -60.00  142
  6  \w   -106.00 -32.50   0.75   10.00    --  -15.89 178.00-120.00   98
  7  \w    -25.00  26.00   0.75   10.00    --  -15.89 -99.00  60.00   68
  8  \w    -47.00  59.50   0.75   10.00    --  -15.89  57.00  90.00  142
  9  \w    -14.00  64.00   0.75   10.00    --   14.80-112.00 119.00  104
 10  \w    -25.00  26.00   0.75   10.00    --  -15.89 -99.00   0.00   68
 11  \w    -57.00  30.00   0.75   10.00    --  -15.89  94.00 -43.00  116
 12  \w   -107.00 -35.00   0.75   10.00    --  -15.89-178.00  60.00   96
 13  \w   -106.00 -32.50   0.75   10.00    --  -15.89 178.00 150.00   98
 14  \w    -94.00  12.50   0.75   10.00    --  -15.89 -37.00 150.00  142
 15  \w    -67.00  50.00   0.75   10.00    --   14.80 -77.00  60.00  156
 16  \w    -51.00  66.00   0.75   10.00    --  -15.89  77.00-180.00  156
 17  \w    -51.00  66.00   0.75   10.00    --  -15.89  77.00   0.00  156
 18  \w    -30.00  24.00   0.75   10.00    --  -15.89 -94.00-154.00   72
 19  \w    -51.00  66.00   0.75   10.00    --  -15.89  77.00  90.00  156
;
_diffrn_measurement_device 'four-circle diffractometer'
_diffrn_measurement_device_type 'Xcalibur, Atlas'
_diffrn_measurement_method '\w scans'
_diffrn_orient_matrix_type 'CrysAlisPro convention (1999,Acta A55,543-557)'
_diffrn_orient_matrix_UB_11 0.0525042000
_diffrn_orient_matrix_UB_12 0.0201809000
_diffrn_orient_matrix_UB_13 -0.0058999000
_diffrn_orient_matrix_UB_21 -0.0124834000
_diffrn_orient_matrix_UB_22 0.1306352000
_diffrn_orient_matrix_UB_23 -0.0074074000
_diffrn_orient_matrix_UB_31 0.0106676000
_diffrn_orient_matrix_UB_32 0.0534705000
_diffrn_orient_matrix_UB_33 0.0203884000
_diffrn_radiation_monochromator graphite
_diffrn_radiation_probe x-ray
_diffrn_radiation_type MoK\a
_diffrn_radiation_wavelength 0.71073
_diffrn_reflns_av_R_equivalents 0.0603
_diffrn_reflns_av_unetI/netI 0.0238
_diffrn_reflns_Laue_measured_fraction_full 0.998
_diffrn_reflns_Laue_measured_fraction_max 0.998
_diffrn_reflns_limit_h_max 17
_diffrn_reflns_limit_h_min -17
_diffrn_reflns_limit_k_max 6
_diffrn_reflns_limit_k_min -6
_diffrn_reflns_limit_l_max 42
_diffrn_reflns_limit_l_min -42
_diffrn_reflns_number 84145
_diffrn_reflns_point_group_measured_fraction_full 0.998
_diffrn_reflns_point_group_measured_fraction_max 0.998
_diffrn_reflns_theta_full 25.242
_diffrn_reflns_theta_max 28.696
_diffrn_reflns_theta_min 3.160
_diffrn_source 'fine-focus sealed X-ray tube'
_diffrn_source_type 'Enhance (Mo) X-ray Source'
_exptl_absorpt_coefficient_mu 0.337
_exptl_absorpt_correction_T_max 0.980
_exptl_absorpt_correction_T_min 0.874
_exptl_absorpt_correction_type gaussian
_exptl_absorpt_process_details
;
CrysAlisPro 1.171.38.43 (Rigaku Oxford Diffraction, 2015)
Numerical absorption correction based on gaussian integration over
   a multifaceted crystal model
Empirical absorption correction using spherical harmonics,
 implemented in SCALE3 ABSPACK scaling algorithm.
;
_exptl_crystal_colour 'clear light colourless'
_exptl_crystal_colour_lustre clear
_exptl_crystal_colour_modifier light
_exptl_crystal_colour_primary colourless
_exptl_crystal_density_diffrn 1.643
_exptl_crystal_description plank
_exptl_crystal_F_000 1040
_exptl_crystal_size_max 0.459
_exptl_crystal_size_mid 0.211
_exptl_crystal_size_min 0.063
_refine_diff_density_max 0.505
_refine_diff_density_min -0.351
_refine_diff_density_rms 0.069
_refine_ls_abs_structure_details
;
 Flack x determined using 2026 quotients [(I+)-(I-)]/[(I+)+(I-)]
 (Parsons, Flack and Wagner, Acta Cryst. B69 (2013) 249-259).
;
_refine_ls_abs_structure_Flack 0.15(4)
_refine_ls_extinction_method none
_refine_ls_goodness_of_fit_ref 1.059
_refine_ls_hydrogen_treatment constr
_refine_ls_matrix_type full
_refine_ls_number_parameters 295
_refine_ls_number_reflns 5220
_refine_ls_number_restraints 1
_refine_ls_restrained_S_all 1.059
_refine_ls_R_factor_all 0.0535
_refine_ls_R_factor_gt 0.0443
_refine_ls_shift/su_max <0.001
_refine_ls_shift/su_mean <0.001
_refine_ls_structure_factor_coef Fsqd
_refine_ls_weighting_details 'w=1/[\s^2^(Fo^2^)+(0.0621P)^2^+1.5552P] where P=(Fo^2^+2Fc^2^)/3'
_refine_ls_weighting_scheme calc
_refine_ls_wR_factor_gt 0.1138
_refine_ls_wR_factor_ref 0.1204
_reflns_Friedel_coverage 0.965
_reflns_Friedel_fraction_full 0.998
_reflns_Friedel_fraction_max 0.998
_reflns_number_gt 4577
_reflns_number_total 5220
_reflns_threshold_expression 'I > 2\s(I)'
_cod_data_source_file aw5028sup1.cif
_cod_data_source_block 5
_cod_original_cell_volume 2023.66(7)
_cod_database_code 2108519
_shelx_shelxl_version_number 2018/1
_chemical_oxdiff_formula 'C7 H10 N2 O6 S1'
_shelx_space_group_comment
;
The symmetry employed for this shelxl refinement is uniquely defined
by the following loop, which should always be used as a source of
symmetry information in preference to the above space-group names.
They are only intended as comments.
;
_reflns_odcompleteness_completeness 99.76
_reflns_odcompleteness_iscentric 1
_reflns_odcompleteness_theta 26.32
_olex2_refinement_description
;
1. Fixed Uiso
 At 1.2 times of:
  All C(H) groups, All N(H,H,H) groups
 At 1.5 times of:
  All C(H,H,H) groups, All O(H) groups
2.a Aromatic/amide H refined with riding coordinates:
 C3B(H3B), C4B(H4B), C6B(H6B), C3A(H3A), C4A(H4A), C6A(H6A)
2.b Idealised Me refined as rotating group:
 N1B(H1Ba,H1Bb,H1Bc), C7B(H7Ba,H7Bb,H7Bc), N1A(H1Aa,H1Ab,H1Ac), C7A(H7Aa,H7Ab,
 H7Ac)
2.c Idealised tetrahedral OH refined as rotating group:
 O3A(H3Aa), O3B(H3Ba)
;
_olex2_submission_special_instructions 'No special instructions were received'
_oxdiff_exptl_absorpt_empirical_details
;
Empirical correction (ABSPACK) includes:
- Absorption correction using spherical harmonics
- Frame scaling
;
_oxdiff_exptl_absorpt_empirical_full_max 1.203
_oxdiff_exptl_absorpt_empirical_full_min 0.865

loop_
_space_group_symop_operation_xyz
'x, y, z'
'-x, -y, z+1/2'
'-x+1/2, y+1/2, z+1/2'
'x+1/2, -y+1/2, z'

loop_
_atom_site_label
_atom_site_type_symbol
_atom_site_fract_x
_atom_site_fract_y
_atom_site_fract_z
_atom_site_U_iso_or_equiv
_atom_site_adp_type
_atom_site_occupancy
_atom_site_site_symmetry_order
_atom_site_calc_flag
_atom_site_refinement_flags_posn
S1A S 0.76667(6) 0.50110(18) 0.23895(3) 0.0213(2) Uani 1 1 d .
S1B S 0.55265(7) 1.00247(18) 0.30729(3) 0.0215(2) Uani 1 1 d .
O1B O 0.5304(5) 0.1877(13) 0.50800(16) 0.0867(17) Uani 1 1 d .
O2B O 0.5676(4) 0.0425(12) 0.44610(17) 0.0744(16) Uani 1 1 d .
O3A O 0.7695(2) 0.1872(5) 0.24244(13) 0.0330(7) Uani 1 1 d .
H3AA H 0.711125 0.130872 0.247637 0.049 Uiso 1 1 calc GR
O3B O 0.5495(2) 0.6886(6) 0.30379(13) 0.0352(7) Uani 1 1 d .
H3BA H 0.607377 0.632213 0.297754 0.053 Uiso 1 1 calc GR
O4A O 0.8713(2) 0.5631(6) 0.22501(10) 0.0303(6) Uani 1 1 d .
O4B O 0.4481(2) 1.0670(6) 0.32144(10) 0.0291(6) Uani 1 1 d .
O5A O 0.6876(2) 0.5729(7) 0.20828(11) 0.0360(7) Uani 1 1 d .
O5B O 0.6322(2) 1.0721(7) 0.33754(11) 0.0357(7) Uani 1 1 d .
O6A O 0.7430(2) 0.6045(8) 0.28084(10) 0.0339(7) Uani 1 1 d .
O6B O 0.5753(2) 1.1059(7) 0.26530(11) 0.0332(7) Uani 1 1 d .
N1B N 0.3455(3) 0.5558(8) 0.34486(11) 0.0259(7) Uani 1 1 d .
H1BA H 0.387642 0.434695 0.333248 0.031 Uiso 1 1 calc GR
H1BB H 0.358939 0.717179 0.333975 0.031 Uiso 1 1 calc GR
H1BC H 0.279958 0.511636 0.339447 0.031 Uiso 1 1 calc GR
N2B N 0.5211(4) 0.1915(11) 0.46967(15) 0.0503(12) Uani 1 1 d .
C1B C 0.3620(3) 0.5623(9) 0.39071(14) 0.0264(8) Uani 1 1 d .
C2B C 0.3029(3) 0.7370(10) 0.41586(16) 0.0323(9) Uani 1 1 d .
C3B C 0.3184(4) 0.7247(12) 0.45947(17) 0.0471(12) Uani 1 1 d .
H3B H 0.280357 0.838394 0.476953 0.056 Uiso 1 1 calc R
C4B C 0.3885(5) 0.5490(13) 0.47764(16) 0.0482(13) Uani 1 1 d .
H4B H 0.396818 0.541568 0.506896 0.058 Uiso 1 1 calc R
C5B C 0.4461(4) 0.3845(11) 0.45129(17) 0.0377(11) Uani 1 1 d .
C6B C 0.4351(3) 0.3892(10) 0.40817(14) 0.0301(9) Uani 1 1 d .
H6B H 0.475573 0.279336 0.390965 0.036 Uiso 1 1 calc R
C7B C 0.2240(4) 0.9241(13) 0.3970(2) 0.0426(12) Uani 1 1 d .
H7BA H 0.248308 0.987339 0.370000 0.064 Uiso 1 1 calc GR
H7BB H 0.213615 1.074240 0.415607 0.064 Uiso 1 1 calc GR
H7BC H 0.159560 0.830219 0.393235 0.064 Uiso 1 1 calc GR
O1A O 0.2341(5) 0.6202(15) 0.04289(18) 0.104(2) Uani 1 1 d .
O2A O 0.2341(3) 0.8860(11) 0.09563(16) 0.0590(12) Uani 1 1 d .
N1A N 0.4738(3) 0.4574(7) 0.20183(11) 0.0259(7) Uani 1 1 d .
H1AA H 0.541510 0.486730 0.204869 0.031 Uiso 1 1 calc GR
H1AB H 0.456004 0.310204 0.216110 0.031 Uiso 1 1 calc GR
H1AC H 0.438620 0.597590 0.211844 0.031 Uiso 1 1 calc GR
N2A N 0.2666(4) 0.6882(11) 0.07691(16) 0.0507(12) Uani 1 1 d .
C1A C 0.4496(3) 0.4207(10) 0.15679(15) 0.0250(9) Uani 1 1 d .
C2A C 0.5048(3) 0.2286(10) 0.13396(15) 0.0318(9) Uani 1 1 d .
C3A C 0.4790(4) 0.1948(11) 0.09153(16) 0.0424(12) Uani 1 1 d .
H3A H 0.515258 0.069633 0.075422 0.051 Uiso 1 1 calc R
C4A C 0.4009(4) 0.3423(12) 0.07268(16) 0.0464(13) Uani 1 1 d .
H4A H 0.383218 0.313767 0.044454 0.056 Uiso 1 1 calc R
C5A C 0.3498(4) 0.5316(11) 0.09641(15) 0.0376(11) Uani 1 1 d .
C6A C 0.3718(3) 0.5757(10) 0.13891(15) 0.0318(9) Uani 1 1 d .
H6A H 0.336034 0.703614 0.154663 0.038 Uiso 1 1 calc R
C7A C 0.5893(4) 0.0634(11) 0.15390(17) 0.0383(11) Uani 1 1 d .
H7AA H 0.654501 0.154614 0.150816 0.058 Uiso 1 1 calc GR
H7AB H 0.592915 -0.108568 0.140162 0.058 Uiso 1 1 calc GR
H7AC H 0.574542 0.038466 0.183462 0.058 Uiso 1 1 calc GR

loop_
_atom_site_aniso_label
_atom_site_aniso_U_11
_atom_site_aniso_U_22
_atom_site_aniso_U_33
_atom_site_aniso_U_23
_atom_site_aniso_U_13
_atom_site_aniso_U_12
S1A 0.0141(4) 0.0199(4) 0.0301(5) 0.0006(4) 0.0014(3) 0.0002(3)
S1B 0.0146(4) 0.0210(4) 0.0290(4) -0.0005(4) 0.0014(3) -0.0001(3)
O1B 0.108(4) 0.103(5) 0.048(3) 0.021(3) -0.027(3) 0.018(4)
O2B 0.067(3) 0.089(4) 0.066(3) 0.014(3) -0.006(2) 0.041(3)
O3A 0.0229(14) 0.0212(13) 0.0549(19) 0.0027(15) 0.0099(13) 0.0005(11)
O3B 0.0225(14) 0.0213(14) 0.062(2) -0.0012(15) 0.0115(14) -0.0008(11)
O4A 0.0167(13) 0.0310(15) 0.0431(17) 0.0044(13) 0.0050(12) -0.0019(12)
O4B 0.0199(13) 0.0277(15) 0.0398(16) -0.0022(12) 0.0064(12) 0.0011(12)
O5A 0.0221(14) 0.0443(18) 0.0416(17) 0.0075(16) -0.0063(13) 0.0000(14)
O5B 0.0229(15) 0.0433(18) 0.0409(17) -0.0038(15) -0.0063(13) -0.0002(14)
O6A 0.0227(15) 0.0414(19) 0.0375(17) -0.0068(14) 0.0022(13) 0.0006(14)
O6B 0.0230(14) 0.0407(18) 0.0358(16) 0.0053(14) 0.0018(13) -0.0004(13)
N1B 0.0178(16) 0.0297(17) 0.0303(18) 0.0036(14) 0.0002(13) 0.0019(13)
N2B 0.048(3) 0.057(3) 0.046(3) 0.017(2) -0.015(2) -0.004(2)
C1B 0.0207(18) 0.026(2) 0.032(2) 0.0011(16) 0.0024(16) 0.0004(16)
C2B 0.026(2) 0.032(2) 0.039(2) -0.0048(18) 0.0052(17) -0.0028(18)
C3B 0.046(3) 0.055(3) 0.040(3) -0.013(2) 0.005(2) 0.004(3)
C4B 0.051(3) 0.066(4) 0.027(2) -0.001(2) 0.002(2) -0.008(3)
C5B 0.033(3) 0.043(3) 0.037(3) 0.006(2) -0.0035(19) -0.005(2)
C6B 0.026(2) 0.032(2) 0.032(2) 0.0001(17) -0.0013(16) 0.0010(17)
C7B 0.035(3) 0.036(3) 0.057(3) -0.008(3) -0.003(2) 0.005(2)
O1A 0.107(5) 0.141(6) 0.065(3) -0.023(4) -0.055(3) 0.049(4)
O2A 0.050(3) 0.065(3) 0.062(3) 0.013(2) -0.007(2) 0.016(2)
N1A 0.0210(15) 0.0280(18) 0.0286(18) -0.0020(14) 0.0003(13) 0.0034(13)
N2A 0.041(2) 0.064(3) 0.048(3) 0.012(2) -0.012(2) 0.005(2)
C1A 0.0194(19) 0.028(2) 0.027(2) 0.0008(17) 0.0007(15) 0.0007(16)
C2A 0.029(2) 0.030(2) 0.036(2) -0.0027(17) 0.0029(17) 0.0023(18)
C3A 0.042(3) 0.048(3) 0.037(2) -0.007(2) 0.004(2) 0.007(2)
C4A 0.048(3) 0.060(4) 0.031(2) -0.006(2) -0.003(2) 0.001(3)
C5A 0.034(2) 0.047(3) 0.032(2) 0.0041(19) -0.0062(19) 0.001(2)
C6A 0.027(2) 0.033(2) 0.036(2) 0.0031(18) 0.0025(17) 0.0044(18)
C7A 0.032(2) 0.037(2) 0.045(3) -0.009(2) -0.001(2) 0.009(2)

loop_
_atom_type_symbol
_atom_type_description
_atom_type_scat_dispersion_real
_atom_type_scat_dispersion_imag
_atom_type_scat_source
C C 0.0033 0.0016 'International Tables Vol C Tables 4.2.6.8 and 6.1.1.4'
H H 0.0000 0.0000 'International Tables Vol C Tables 4.2.6.8 and 6.1.1.4'
N N 0.0061 0.0033 'International Tables Vol C Tables 4.2.6.8 and 6.1.1.4'
O O 0.0106 0.0060 'International Tables Vol C Tables 4.2.6.8 and 6.1.1.4'
S S 0.1246 0.1234 'International Tables Vol C Tables 4.2.6.8 and 6.1.1.4'

loop_
_exptl_crystal_face_index_h
_exptl_crystal_face_index_k
_exptl_crystal_face_index_l
_exptl_crystal_face_perp_dist
3 0 44 0.0484
-3 0 -44 0.0147
-2 -7 -1 0.1929
2 7 4 0.2406
-18 0 -2 0.0919
18 0 3 0.1000

loop_
_geom_angle_atom_site_label_1
_geom_angle_atom_site_label_2
_geom_angle_atom_site_label_3
_geom_angle
O4A S1A O3A 102.20(17)
O5A S1A O3A 108.0(2)
O5A S1A O4A 113.5(2)
O5A S1A O6A 111.9(2)
O6A S1A O3A 107.1(2)
O6A S1A O4A 113.3(2)
O4B S1B O3B 102.54(17)
O5B S1B O3B 107.7(2)
O5B S1B O4B 113.7(2)
O5B S1B O6B 112.1(2)
O6B S1B O3B 107.1(2)
O6B S1B O4B 112.86(19)
S1A O3A H3AA 109.5
S1B O3B H3BA 109.5
H1BA N1B H1BB 109.5
H1BA N1B H1BC 109.5
H1BB N1B H1BC 109.5
C1B N1B H1BA 109.5
C1B N1B H1BB 109.5
C1B N1B H1BC 109.5
O1B N2B C5B 117.6(6)
O2B N2B O1B 123.6(6)
O2B N2B C5B 118.7(5)
C2B C1B N1B 119.6(4)
C6B C1B N1B 118.5(4)
C6B C1B C2B 121.9(4)
C1B C2B C7B 121.8(5)
C3B C2B C1B 117.0(5)
C3B C2B C7B 121.1(5)
C2B C3B H3B 118.9
C4B C3B C2B 122.1(5)
C4B C3B H3B 118.9
C3B C4B H4B 120.8
C3B C4B C5B 118.4(5)
C5B C4B H4B 120.8
C4B C5B N2B 119.9(5)
C6B C5B N2B 117.9(5)
C6B C5B C4B 122.2(5)
C1B C6B H6B 120.8
C5B C6B C1B 118.3(4)
C5B C6B H6B 120.8
C2B C7B H7BA 109.5
C2B C7B H7BB 109.5
C2B C7B H7BC 109.5
H7BA C7B H7BB 109.5
H7BA C7B H7BC 109.5
H7BB C7B H7BC 109.5
H1AA N1A H1AB 109.5
H1AA N1A H1AC 109.5
H1AB N1A H1AC 109.5
C1A N1A H1AA 109.5
C1A N1A H1AB 109.5
C1A N1A H1AC 109.5
O1A N2A O2A 122.6(5)
O1A N2A C5A 118.8(6)
O2A N2A C5A 118.5(5)
C2A C1A N1A 118.6(4)
C6A C1A N1A 118.6(4)
C6A C1A C2A 122.8(4)
C1A C2A C7A 122.0(4)
C3A C2A C1A 117.3(4)
C3A C2A C7A 120.7(4)
C2A C3A H3A 119.1
C4A C3A C2A 121.7(5)
C4A C3A H3A 119.1
C3A C4A H4A 120.7
C5A C4A C3A 118.7(5)
C5A C4A H4A 120.7
C4A C5A N2A 119.2(5)
C4A C5A C6A 122.5(5)
C6A C5A N2A 118.2(5)
C1A C6A C5A 117.0(4)
C1A C6A H6A 121.5
C5A C6A H6A 121.5
C2A C7A H7AA 109.5
C2A C7A H7AB 109.5
C2A C7A H7AC 109.5
H7AA C7A H7AB 109.5
H7AA C7A H7AC 109.5
H7AB C7A H7AC 109.5

loop_
_geom_bond_atom_site_label_1
_geom_bond_atom_site_label_2
_geom_bond_distance
S1A O3A 1.566(3)
S1A O4A 1.452(3)
S1A O5A 1.450(3)
S1A O6A 1.451(3)
S1B O3B 1.566(3)
S1B O4B 1.456(3)
S1B O5B 1.443(3)
S1B O6B 1.451(4)
O1B N2B 1.215(7)
O2B N2B 1.209(7)
O3A H3AA 0.8200
O3B H3BA 0.8200
N1B H1BA 0.8900
N1B H1BB 0.8900
N1B H1BC 0.8900
N1B C1B 1.463(6)
N2B C5B 1.481(7)
C1B C2B 1.402(6)
C1B C6B 1.391(6)
C2B C3B 1.392(7)
C2B C7B 1.503(7)
C3B H3B 0.9300
C3B C4B 1.382(9)
C4B H4B 0.9300
C4B C5B 1.382(8)
C5B C6B 1.368(7)
C6B H6B 0.9300
C7B H7BA 0.9600
C7B H7BB 0.9600
C7B H7BC 0.9600
O1A N2A 1.201(7)
O2A N2A 1.222(7)
N1A H1AA 0.8900
N1A H1AB 0.8900
N1A H1AC 0.8900
N1A C1A 1.466(6)
N2A C5A 1.461(7)
C1A C2A 1.392(6)
C1A C6A 1.385(6)
C2A C3A 1.390(7)
C2A C7A 1.503(7)
C3A H3A 0.9300
C3A C4A 1.381(8)
C4A H4A 0.9300
C4A C5A 1.372(8)
C5A C6A 1.388(7)
C6A H6A 0.9300
C7A H7AA 0.9600
C7A H7AB 0.9600
C7A H7AC 0.9600

loop_
_geom_hbond_atom_site_label_D
_geom_hbond_atom_site_label_H
_geom_hbond_atom_site_label_A
_geom_hbond_distance_DH
_geom_hbond_distance_HA
_geom_hbond_distance_DA
_geom_hbond_angle_DHA
_geom_hbond_site_symmetry_A
_geom_hbond_publ_flag
O3A H3AA O6B 0.82 1.84 2.637(4) 163.1 1_545 yes
O3B H3BA O6A 0.82 1.83 2.632(4) 164.1 . yes
N1B H1BB O4B 0.89 2.12 2.960(5) 156.4 . yes
N1B H1BB O6A 0.89 2.41 2.947(5) 118.6 4_465 yes
N1B H1BC O5B 0.89 1.95 2.833(5) 170.4 4_465 yes
C6B H6B O4B 0.93 2.46 3.176(6) 133.8 1_545 yes
N1A H1AA O5A 0.89 1.93 2.823(5) 175.5 . yes
N1A H1AB O3A 0.89 2.54 3.016(5) 113.9 4_455 yes
N1A H1AB O4A 0.89 2.17 2.998(5) 154.0 4_455 yes
N1A H1AB O6B 0.89 2.41 2.963(5) 120.6 1_545 yes
N1A H1AC O4A 0.89 1.94 2.824(5) 169.9 4_465 yes
C6A H6A O4A 0.93 2.55 3.257(6) 133.6 4_465 yes

loop_
_geom_torsion_atom_site_label_1
_geom_torsion_atom_site_label_2
_geom_torsion_atom_site_label_3
_geom_torsion_atom_site_label_4
_geom_torsion
O1B N2B C5B C4B -1.0(8)
O1B N2B C5B C6B -179.8(6)
O2B N2B C5B C4B 177.2(6)
O2B N2B C5B C6B -1.6(8)
N1B C1B C2B C3B 176.9(4)
N1B C1B C2B C7B -1.4(7)
N1B C1B C6B C5B -176.2(4)
N2B C5B C6B C1B 177.5(4)
C1B C2B C3B C4B -0.1(8)
C2B C1B C6B C5B 2.4(7)
C2B C3B C4B C5B 1.2(9)
C3B C4B C5B N2B -179.3(5)
C3B C4B C5B C6B -0.5(9)
C4B C5B C6B C1B -1.3(8)
C6B C1B C2B C3B -1.7(7)
C6B C1B C2B C7B 180.0(5)
C7B C2B C3B C4B 178.2(5)
O1A N2A C5A C4A 11.4(9)
O1A N2A C5A C6A -166.8(6)
O2A N2A C5A C4A -167.4(5)
O2A N2A C5A C6A 14.4(8)
N1A C1A C2A C3A 178.9(4)
N1A C1A C2A C7A -1.3(7)
N1A C1A C6A C5A -178.8(4)
N2A C5A C6A C1A 178.8(5)
C1A C2A C3A C4A -0.9(8)
C2A C1A C6A C5A 0.3(7)
C2A C3A C4A C5A 1.8(9)
C3A C4A C5A N2A -179.7(5)
C3A C4A C5A C6A -1.7(9)
C4A C5A C6A C1A 0.7(8)
C6A C1A C2A C3A -0.2(7)
C6A C1A C2A C7A 179.7(5)
C7A C2A C3A C4A 179.3(5)

loop_
_exptl_oxdiff_crystal_face_indexfrac_h
_exptl_oxdiff_crystal_face_indexfrac_k
_exptl_oxdiff_crystal_face_indexfrac_l
_exptl_oxdiff_crystal_face_x
_exptl_oxdiff_crystal_face_y
_exptl_oxdiff_crystal_face_z
2.9989 -0.0074 43.9879 -0.1022 -0.3642 0.9284
-2.9989 0.0074 -43.9879 0.1022 0.3642 -0.9284
-2.0033 -6.9976 -1.0489 -0.2402 -0.8814 -0.4169
2.0033 6.9971 4.0484 0.2225 0.8591 0.4780
-17.9965 -0.0022 -1.9766 -0.9333 0.2390 -0.2324
17.9965 0.0020 2.9765 0.9274 -0.2464 0.2528

_cod_database_fobs_code 2108519
